data_4323955
loop_
_publ_author_name
'Michael Ruf'
'Heinrich Vahrenkamp'

_publ_section_title
;
 Small Molecule Chemistry of the Pyrazolylborate-Zinc Unit TpCum,MeZn
;
_journal_name_full 'Inorganic Chemistry'
_journal_page_first 6571
_journal_page_last 6578
_journal_paper_doi 10.1021/ic960335a
_journal_volume 35
_journal_year 1996
_chemical_compound_source Benzene
_chemical_formula_sum 'C45 H53 B N6 S Zn'
_chemical_formula_weight 786.17
_chemical_name_systematic
; 
Hydrobis(3-cumyl-5-methyl-pyrazol-1-yl)-(5-cumyl-3-methyl-pyrazol-1-yl)borato-
zink-hydrogensulfid
;
_space_group_IT_number 2
_symmetry_cell_setting triclinic
_symmetry_space_group_name_Hall '-P 1'
_symmetry_space_group_name_H-M 'P -1'
_atom_sites_solution_hydrogens geom
_atom_sites_solution_primary direct
_atom_sites_solution_secondary difmap
_audit_creation_method SHELXL
_cell_angle_alpha 72.360(10)
_cell_angle_beta 65.310(10)
_cell_angle_gamma 81.330(10)
_cell_formula_units_Z 2
_cell_length_a 12.297(2)
_cell_length_b 13.991(2)
_cell_length_c 14.617(2)
_cell_measurement_reflns_used 25
_cell_measurement_temperature 293(2)
_cell_measurement_theta_max 18
_cell_measurement_theta_min 10.4
_cell_volume 2176.6(6)
_computing_cell_refinement 'NONIUS EXPRESS'
_computing_data_collection 'NONIUS EXPRESS'
_computing_data_reduction 'CADFOR, CADSEX (E. Keller, 1976, 1981)'
_computing_molecular_graphics 'SCHAKAL (E. Keller, 1992)'
_computing_structure_refinement 'SHELXL-93 (Sheldrick, 1993)'
_computing_structure_solution 'SHELXS-86 (Sheldrick, 1990)'
_diffrn_ambient_temperature 293(2)
_diffrn_measurement_device Nonius-Turbo-CAD4
_diffrn_measurement_method Omega-2Theta
_diffrn_radiation_monochromator graphite
_diffrn_radiation_source 'fine-focus sealed tube'
_diffrn_radiation_type MoK\a
_diffrn_radiation_wavelength 0.71073
_diffrn_reflns_av_R_equivalents 0.0759
_diffrn_reflns_av_sigmaI/netI 0.2574
_diffrn_reflns_limit_h_max 13
_diffrn_reflns_limit_h_min -12
_diffrn_reflns_limit_k_max 15
_diffrn_reflns_limit_k_min -15
_diffrn_reflns_limit_l_max 16
_diffrn_reflns_limit_l_min 0
_diffrn_reflns_number 6900
_diffrn_reflns_theta_max 23.73
_diffrn_reflns_theta_min 2.71
_diffrn_standards_decay_% 90
_diffrn_standards_interval_count 200
_diffrn_standards_interval_time 3600
_diffrn_standards_number 2
_exptl_absorpt_coefficient_mu 0.649
_exptl_absorpt_correction_T_max None
_exptl_absorpt_correction_T_min None
_exptl_absorpt_correction_type none
_exptl_crystal_colour Colourless
_exptl_crystal_density_diffrn 1.200
_exptl_crystal_density_meas 1.20
_exptl_crystal_density_method floating
_exptl_crystal_description Isometric
_exptl_crystal_F_000 832
_exptl_crystal_size_max 0.8
_exptl_crystal_size_mid 0.6
_exptl_crystal_size_min 0.6
_refine_diff_density_max 0.415
_refine_diff_density_min -0.730
_refine_diff_density_rms 0.081
_refine_ls_extinction_method None
_refine_ls_goodness_of_fit_all 1.110
_refine_ls_goodness_of_fit_obs 1.126
_refine_ls_hydrogen_treatment Riding-model
_refine_ls_matrix_type full
_refine_ls_number_parameters 487
_refine_ls_number_reflns 6591
_refine_ls_number_restraints 0
_refine_ls_restrained_S_all 1.121
_refine_ls_restrained_S_obs 1.126
_refine_ls_R_factor_all 0.2720
_refine_ls_R_factor_obs 0.0685
_refine_ls_shift/esd_max -0.026
_refine_ls_shift/esd_mean 0.002
_refine_ls_structure_factor_coef Fsqd
_refine_ls_weighting_details 'w=1/[\s^2^(Fo^2^)+(0.0268P)^2^+6.3883P] where P=(Fo^2^+2Fc^2^)/3'
_refine_ls_weighting_scheme calc
_refine_ls_wR_factor_all 0.1979
_refine_ls_wR_factor_obs 0.1238
_reflns_number_observed 2820
_reflns_number_total 6604
_reflns_observed_criterion >2sigma(I)
_cod_data_source_file ic960335a_3.cif
_cod_data_source_block r25
_cod_depositor_comments
;
The following automatic conversions were performed:

'_exptl_absorpt_correction_type' value 'None' changed to 'none'
according to the built-in table from CIF Core dictionary named
'cif_core.dic' version 2.4.1 from 2010-06-29.

'_geom_bond_publ_flag'
value 'Y' changed to 'y' according to the built-in table from CIF
Core dictionary named 'cif_core.dic' version 2.4.1 from 2010-06-29
(61 time).

'_geom_angle_publ_flag' value 'Y' changed to 'y'
according to the built-in table from CIF Core dictionary named
'cif_core.dic' version 2.4.1 from 2010-06-29 (93 times).

Automatic conversion script
Id: cif_fix_values 1715 2011-07-08 13:25:40Z adriana 

The following automatic conversions were performed:

'_refine_ls_weighting_scheme' value 'calc
w=1/[\s^2^(Fo^2^)+(0.0268P)^2^+6.3883P] where P=(Fo^2^+2Fc^2^)/3' was
changed to 'calc'. New tag '_refine_ls_weighting_details' was
created. The value of the new tag was set to
'w=1/[\s^2^(Fo^2^)+(0.0268P)^2^+6.3883P] where P=(Fo^2^+2Fc^2^)/3'.

Automatic conversion script
Id: cif_fix_values 3143 2015-03-26 13:38:13Z robertas 
;
_cod_database_code 4323955

loop_
_symmetry_equiv_pos_as_xyz
'x, y, z'
'-x, -y, -z'

loop_
_atom_site_aniso_label
_atom_site_aniso_U_11
_atom_site_aniso_U_22
_atom_site_aniso_U_33
_atom_site_aniso_U_23
_atom_site_aniso_U_13
_atom_site_aniso_U_12
Zn 0.0571(7) 0.0371(6) 0.0547(7) -0.0124(5) -0.0239(6) -0.0064(5)
N1 0.056(5) 0.032(4) 0.052(5) -0.017(4) -0.021(4) -0.006(4)
N2 0.049(5) 0.041(4) 0.045(5) -0.013(4) -0.019(4) -0.002(4)
N3 0.048(5) 0.038(4) 0.050(5) -0.013(4) -0.017(4) -0.005(4)
S 0.103(2) 0.067(2) 0.080(2) -0.033(2) -0.033(2) -0.023(2)
N4 0.055(5) 0.036(4) 0.038(4) -0.008(4) -0.022(4) -0.004(3)
C1 0.067(7) 0.030(5) 0.054(6) -0.008(5) -0.033(5) 0.002(5)
C2 0.079(7) 0.049(6) 0.048(6) -0.014(5) -0.040(6) 0.009(5)
C3 0.057(6) 0.042(6) 0.047(6) -0.008(5) -0.021(5) -0.009(5)
C4 0.102(8) 0.059(6) 0.064(7) -0.023(5) -0.045(6) -0.006(6)
C5 0.061(7) 0.033(5) 0.050(6) -0.005(5) -0.029(5) 0.001(5)
C6 0.067(7) 0.046(6) 0.058(7) -0.015(5) -0.025(6) -0.007(5)
C7 0.072(7) 0.047(6) 0.073(8) -0.029(6) -0.023(6) 0.001(5)
C8 0.070(7) 0.036(6) 0.080(8) -0.018(6) -0.034(7) -0.004(5)
C9 0.095(9) 0.045(6) 0.053(7) 0.001(5) -0.024(6) -0.016(6)
C10 0.077(7) 0.042(6) 0.055(7) -0.009(5) -0.027(6) -0.007(5)
C11 0.091(9) 0.042(6) 0.129(11) -0.022(7) -0.047(8) -0.019(6)
C12 0.102(10) 0.054(7) 0.147(12) -0.025(7) -0.034(9) -0.025(7)
C13 0.098(10) 0.042(7) 0.217(15) -0.042(8) -0.075(10) 0.015(7)
N5 0.056(5) 0.030(4) 0.052(5) -0.014(4) -0.023(4) -0.002(4)
C14 0.064(7) 0.050(6) 0.042(6) -0.012(5) -0.011(5) -0.007(6)
C15 0.058(7) 0.052(6) 0.076(8) -0.028(6) -0.020(6) 0.014(5)
C16 0.053(7) 0.064(7) 0.050(6) -0.018(5) -0.023(5) 0.000(5)
C17 0.099(9) 0.045(6) 0.079(8) -0.029(6) -0.034(7) 0.013(6)
C18 0.052(7) 0.064(7) 0.059(7) -0.018(6) -0.026(6) 0.000(6)
C19 0.075(8) 0.091(8) 0.093(9) -0.026(7) -0.053(8) 0.014(7)
C20 0.074(10) 0.167(15) 0.120(12) -0.044(11) -0.066(9) 0.004(10)
C21 0.064(9) 0.159(14) 0.099(11) -0.045(10) -0.039(8) -0.021(10)
C22 0.082(9) 0.089(9) 0.115(11) -0.019(8) -0.047(8) -0.023(7)
C23 0.047(7) 0.084(9) 0.102(9) -0.018(7) -0.040(6) -0.005(6)
C24 0.101(13) 0.272(21) 0.128(14) -0.079(14) -0.037(11) -0.075(14)
C25 0.089(12) 0.263(21) 0.185(17) -0.087(15) -0.018(12) -0.089(13)
C26 0.124(13) 0.283(22) 0.208(19) -0.176(18) -0.031(13) -0.043(13)
N6 0.052(5) 0.033(4) 0.044(5) -0.012(4) -0.019(4) -0.004(4)
C27 0.044(6) 0.042(6) 0.061(7) -0.011(5) -0.015(6) -0.005(5)
C28 0.052(6) 0.053(6) 0.043(6) -0.006(5) -0.009(5) -0.011(5)
C29 0.041(6) 0.038(5) 0.048(6) -0.002(5) -0.017(5) -0.008(4)
C30 0.084(8) 0.093(8) 0.068(7) -0.046(7) -0.008(6) -0.024(6)
C31 0.053(6) 0.041(6) 0.055(7) -0.017(5) -0.016(5) -0.015(5)
C32 0.078(8) 0.048(6) 0.067(7) -0.001(5) -0.036(6) -0.017(5)
C33 0.093(9) 0.082(8) 0.076(8) -0.020(7) -0.052(7) -0.014(7)
C34 0.077(8) 0.055(7) 0.090(9) -0.011(6) -0.040(7) -0.022(6)
C35 0.092(9) 0.047(6) 0.094(9) 0.004(6) -0.056(8) -0.017(6)
C36 0.067(7) 0.054(6) 0.060(7) 0.003(5) -0.027(6) -0.019(5)
C37 0.152(15) 0.068(9) 0.282(21) -0.040(11) -0.134(15) -0.032(10)
C38 0.268(26) 0.178(20) 0.584(46) -0.241(27) -0.245(29) 0.031(18)
C39 0.162(18) 0.241(22) 0.371(30) -0.171(21) -0.125(20) -0.045(16)
B 0.055(7) 0.033(6) 0.053(7) -0.012(5) -0.025(6) -0.010(5)
C40 0.115(17) 0.204(20) 0.171(20) 0.031(20) -0.037(15) -0.100(15)
C41 0.058(12) 0.306(39) 0.109(19) 0.075(23) 0.021(12) -0.010(16)
C42 0.196(33) 0.240(36) 0.106(20) -0.069(22) -0.074(21) 0.112(24)
C43 0.182(24) 0.087(12) 0.214(26) -0.049(17) -0.135(21) 0.027(14)
C44 0.115(13) 0.113(14) 0.125(16) -0.009(12) -0.026(12) -0.032(11)
C45 0.149(17) 0.163(17) 0.093(13) -0.031(12) -0.026(13) -0.041(13)

loop_
_atom_site_label
_atom_site_type_symbol
_atom_site_fract_x
_atom_site_fract_y
_atom_site_fract_z
_atom_site_U_iso_or_equiv
_atom_site_thermal_displace_type
_atom_site_occupancy
_atom_site_calc_flag
_atom_site_refinement_flags
_atom_site_disorder_group
Zn Zn 0.14444(10) 0.33531(8) 0.31903(9) 0.0484(4) Uani 1 d . .
N1 N 0.1162(6) 0.3637(5) 0.1853(5) 0.045(2) Uani 1 d . .
N2 N 0.2653(6) 0.2203(5) 0.2773(5) 0.044(2) Uani 1 d . .
N3 N 0.0040(6) 0.2391(5) 0.4036(6) 0.045(2) Uani 1 d . .
S S 0.1696(3) 0.4424(2) 0.3924(2) 0.0786(9) Uani 1 d . .
H0 H 0.1122(3) 0.4171(2) 0.4849(2) 0.118 Uiso 1 calc R .
N4 N 0.0969(6) 0.2785(5) 0.1656(5) 0.042(2) Uani 1 d . .
C1 C 0.0903(8) 0.3012(6) 0.0718(7) 0.048(2) Uani 1 d . .
C2 C 0.1050(8) 0.4024(6) 0.0284(7) 0.055(3) Uani 1 d . .
H2 H 0.1037(8) 0.4394(6) -0.0358(7) 0.066 Uiso 1 d R .
C3 C 0.1219(8) 0.4384(6) 0.0993(7) 0.048(2) Uani 1 d . .
C4 C 0.0703(9) 0.2267(6) 0.0265(7) 0.069(3) Uani 1 d . .
H4A H 0.1424(9) 0.1870(6) 0.0038(7) 0.103 Uiso 1 d R .
H4B H 0.0496(9) 0.2608(6) -0.0320(7) 0.103 Uiso 1 d R .
H4C H 0.0065(9) 0.1838(6) 0.0787(7) 0.103 Uiso 1 d R .
C5 C 0.1440(8) 0.5430(6) 0.0883(7) 0.047(2) Uani 1 d . .
C6 C 0.0939(8) 0.5864(6) 0.1712(7) 0.056(3) Uani 1 d . .
H6 H 0.0437(8) 0.5497(6) 0.2367(7) 0.068 Uiso 1 d R .
C7 C 0.1188(9) 0.6854(7) 0.1563(8) 0.063(3) Uani 1 d . .
H7 H 0.0861(9) 0.7126(7) 0.2132(8) 0.076 Uiso 1 d R .
C8 C 0.1893(9) 0.7433(6) 0.0610(9) 0.060(3) Uani 1 d . .
C9 C 0.2370(9) 0.7001(7) -0.0218(8) 0.068(3) Uani 1 d . .
H9 H 0.2859(9) 0.7373(7) -0.0876(8) 0.082 Uiso 1 d R .
C10 C 0.2146(8) 0.6020(6) -0.0083(7) 0.059(3) Uani 1 d . .
H10 H 0.2473(8) 0.5754(6) -0.0656(7) 0.070 Uiso 1 d R .
C11 C 0.2114(10) 0.8499(7) 0.0528(10) 0.084(4) Uani 1 d . .
H11 H 0.2210(10) 0.8458(7) 0.1171(10) 0.101 Uiso 1 d R .
C12 C 0.3244(10) 0.8911(7) -0.0329(10) 0.104(4) Uani 1 d . .
H12A H 0.3898(10) 0.8448(7) -0.0305(10) 0.156 Uiso 1 d R .
H12B H 0.3383(10) 0.9534(7) -0.0253(10) 0.156 Uiso 1 d R .
H12C H 0.3180(10) 0.9025(7) -0.0986(10) 0.156 Uiso 1 d R .
C13 C 0.1069(10) 0.9172(7) 0.0555(11) 0.115(5) Uani 1 d . .
H13A H 0.0372(10) 0.8882(7) 0.1148(11) 0.173 Uiso 1 d R .
H13B H 0.0946(10) 0.9268(7) -0.0074(11) 0.173 Uiso 1 d R .
H13C H 0.1208(10) 0.9807(7) 0.0607(11) 0.173 Uiso 1 d R .
N5 N 0.2181(6) 0.1548(5) 0.2516(5) 0.045(2) Uani 1 d . .
C14 C 0.2941(9) 0.0748(7) 0.2385(7) 0.055(3) Uani 1 d . .
C15 C 0.3910(9) 0.0897(7) 0.2554(7) 0.063(3) Uani 1 d . .
H15 H 0.4574(9) 0.0467(7) 0.2510(7) 0.076 Uiso 1 d R .
C16 C 0.3712(9) 0.1809(7) 0.2797(7) 0.054(2) Uani 1 d . .
C17 C 0.2738(9) -0.0107(6) 0.2060(7) 0.073(3) Uani 1 d . .
H17A H 0.3423(9) -0.0557(6) 0.1967(7) 0.110 Uiso 1 d R .
H17B H 0.2625(9) 0.0138(6) 0.1416(7) 0.110 Uiso 1 d R .
H17C H 0.2040(9) -0.0457(6) 0.2595(7) 0.110 Uiso 1 d R .
C18 C 0.4497(8) 0.2320(8) 0.3005(7) 0.057(3) Uani 1 d . .
C19 C 0.5233(10) 0.1778(9) 0.3487(8) 0.081(3) Uani 1 d . .
H19 H 0.5230(10) 0.1081(9) 0.3675(8) 0.097 Uiso 1 d R .
C20 C 0.5978(11) 0.2257(13) 0.3689(10) 0.110(5) Uani 1 d . .
H20 H 0.6447(11) 0.1868(13) 0.4034(10) 0.132 Uiso 1 d R .
C21 C 0.6060(11) 0.3283(14) 0.3399(10) 0.100(4) Uani 1 d . .
C22 C 0.5336(11) 0.3822(9) 0.2896(9) 0.092(4) Uani 1 d . .
H22 H 0.5360(11) 0.4518(9) 0.2686(9) 0.111 Uiso 1 d R .
C23 C 0.4577(8) 0.3355(8) 0.2699(8) 0.075(3) Uani 1 d . .
H23 H 0.4112(8) 0.3742(8) 0.2350(8) 0.090 Uiso 1 d R .
C24 C 0.6884(14) 0.3832(15) 0.3606(13) 0.156(7) Uani 1 d . .
H24 H 0.7242(14) 0.3199(15) 0.3888(13) 0.187 Uiso 1 d R .
C25 C 0.7938(13) 0.4116(13) 0.2807(13) 0.176(8) Uani 1 d . .
H25A H 0.8049(13) 0.3818(13) 0.2262(13) 0.264 Uiso 1 d R .
H25B H 0.8576(13) 0.3895(13) 0.3044(13) 0.264 Uiso 1 d R .
H25C H 0.7941(13) 0.4833(13) 0.2543(13) 0.264 Uiso 1 d R .
C26 C 0.6362(13) 0.4050(13) 0.4561(14) 0.186(8) Uani 1 d . .
H26A H 0.6070(13) 0.3438(13) 0.5092(14) 0.279 Uiso 1 d R .
H26B H 0.5708(13) 0.4525(13) 0.4579(14) 0.279 Uiso 1 d R .
H26C H 0.6945(13) 0.4322(13) 0.4684(14) 0.279 Uiso 1 d R .
N6 N -0.0019(6) 0.1743(5) 0.3510(5) 0.042(2) Uani 1 d . .
C27 C -0.0820(8) 0.2182(6) 0.4990(8) 0.051(2) Uani 1 d . .
C28 C -0.1454(8) 0.1375(6) 0.5097(7) 0.053(2) Uani 1 d . .
H28 H -0.2096(8) 0.1068(6) 0.5691(7) 0.064 Uiso 1 d R .
C29 C -0.0951(8) 0.1114(6) 0.4166(7) 0.044(2) Uani 1 d . .
C30 C -0.1010(9) 0.2743(7) 0.5762(7) 0.081(3) Uani 1 d . .
H30A H -0.0411(9) 0.2539(7) 0.6049(7) 0.122 Uiso 1 d R .
H30B H -0.1789(9) 0.2609(7) 0.6315(7) 0.122 Uiso 1 d R .
H30C H -0.0953(9) 0.3448(7) 0.5419(7) 0.122 Uiso 1 d R .
C31 C -0.1332(8) 0.0337(6) 0.3880(7) 0.049(2) Uani 1 d . .
C32 C -0.1531(8) 0.0521(7) 0.2986(8) 0.064(3) Uani 1 d . .
H32 H -0.1371(8) 0.1147(7) 0.2504(8) 0.076 Uiso 1 d R .
C33 C -0.1973(9) -0.0222(8) 0.2799(8) 0.076(3) Uani 1 d . .
H33 H -0.2105(9) -0.0086(8) 0.2190(8) 0.092 Uiso 1 d R .
C34 C -0.2227(9) -0.1158(8) 0.3503(9) 0.072(3) Uani 1 d . .
C35 C -0.2013(9) -0.1330(7) 0.4382(9) 0.075(3) Uani 1 d . .
H35 H -0.2172(9) -0.1957(7) 0.4862(9) 0.090 Uiso 1 d R .
C36 C -0.1571(8) -0.0607(7) 0.4580(7) 0.062(3) Uani 1 d . .
H36 H -0.1423(8) -0.0754(7) 0.5184(7) 0.074 Uiso 1 d R .
C37 C -0.2756(16) -0.1956(10) 0.3279(16) 0.149(7) Uani 1 d . .
H37 H -0.2416(16) -0.1650(10) 0.2523(16) 0.178 Uiso 1 d R .
C38 C -0.2200(19) -0.2792(15) 0.3216(21) 0.287(15) Uani 1 d . .
H38A H -0.2352(19) -0.3247(15) 0.3895(21) 0.431 Uiso 1 d R .
H38B H -0.1357(19) -0.2681(15) 0.2849(21) 0.431 Uiso 1 d R .
H38C H -0.2472(19) -0.3075(15) 0.2829(21) 0.431 Uiso 1 d R .
C39 C -0.3970(16) -0.1675(14) 0.3379(16) 0.225(10) Uani 1 d . .
H39A H -0.4004(16) -0.0980(14) 0.3017(16) 0.338 Uiso 1 d R .
H39B H -0.4504(16) -0.1779(14) 0.4101(16) 0.338 Uiso 1 d R .
H39C H -0.4205(16) -0.2078(14) 0.3069(16) 0.338 Uiso 1 d R .
B B 0.0963(9) 0.1746(7) 0.2426(8) 0.045(3) Uani 1 d . .
H0 H 0.0817(9) 0.1224(7) 0.2173(8) 0.054 Uiso 1 d R .
C40 C 0.5527(19) 0.7561(15) 0.1107(22) 0.179(9) Uani 1 d . .
H40 H 0.5874(19) 0.8097(15) 0.1126(22) 0.214 Uiso 1 calc R .
C41 C 0.5971(18) 0.7286(25) 0.0223(22) 0.207(18) Uani 1 d . .
H41 H 0.6633(18) 0.7578(25) -0.0359(22) 0.249 Uiso 1 calc R .
C42 C 0.5358(29) 0.6533(23) 0.0253(22) 0.184(14) Uani 1 d . .
H42 H 0.5616(29) 0.6294(23) -0.0335(22) 0.221 Uiso 1 calc R .
C43 C 0.4402(24) 0.6123(12) 0.1092(25) 0.143(8) Uani 1 d . .
H43 H 0.3975(24) 0.5636(12) 0.1080(25) 0.171 Uiso 1 calc R .
C44 C 0.4088(15) 0.6429(15) 0.1931(15) 0.127(6) Uani 1 d . .
H44 H 0.3448(15) 0.6129(15) 0.2530(15) 0.152 Uiso 1 calc R .
C45 C 0.4629(18) 0.7127(16) 0.1959(13) 0.139(6) Uani 1 d . .
H45 H 0.4391(18) 0.7324(16) 0.2569(13) 0.167 Uiso 1 calc R .

loop_
_atom_type_symbol
_atom_type_description
_atom_type_scat_dispersion_real
_atom_type_scat_dispersion_imag
_atom_type_scat_source
C C 0.0033 0.0016 'International Tables Vol C Tables 4.2.6.8 and 6.1.1.4'
H H 0.0000 0.0000 'International Tables Vol C Tables 4.2.6.8 and 6.1.1.4'
B B 0.0013 0.0007 'International Tables Vol C Tables 4.2.6.8 and 6.1.1.4'
N N 0.0061 0.0033 'International Tables Vol C Tables 4.2.6.8 and 6.1.1.4'
S S 0.1246 0.1234 'International Tables Vol C Tables 4.2.6.8 and 6.1.1.4'
Zn Zn 0.2839 1.4301 'International Tables Vol C Tables 4.2.6.8 and 6.1.1.4'

loop_
_geom_angle_atom_site_label_1
_geom_angle_atom_site_label_2
_geom_angle_atom_site_label_3
_geom_angle
_geom_angle_site_symmetry_1
_geom_angle_site_symmetry_3
_geom_angle_publ_flag
N1 Zn N3 92.8(3) . . y
N1 Zn N2 90.5(3) . . y
N3 Zn N2 92.5(3) . . y
N1 Zn S 129.0(2) . . y
N3 Zn S 118.5(2) . . y
N2 Zn S 124.0(2) . . y
C3 N1 N4 104.5(6) . . y
C3 N1 Zn 141.4(5) . . y
N4 N1 Zn 113.6(5) . . y
C16 N2 N5 107.5(7) . . y
C16 N2 Zn 140.1(6) . . y
N5 N2 Zn 111.6(5) . . y
C27 N3 N6 109.2(7) . . y
C27 N3 Zn 137.1(6) . . y
N6 N3 Zn 113.6(5) . . y
C1 N4 N1 110.6(6) . . y
C1 N4 B 128.9(7) . . y
N1 N4 B 120.2(7) . . y
N4 C1 C2 107.8(7) . . y
N4 C1 C4 124.4(7) . . y
C2 C1 C4 127.8(8) . . y
C1 C2 C3 106.1(8) . . y
N1 C3 C2 111.0(7) . . y
N1 C3 C5 121.8(8) . . y
C2 C3 C5 127.2(8) . . y
C10 C5 C6 117.8(8) . . y
C10 C5 C3 119.7(8) . . y
C6 C5 C3 122.5(8) . . y
C5 C6 C7 119.9(9) . . y
C8 C7 C6 122.1(9) . . y
C7 C8 C9 117.5(8) . . y
C7 C8 C11 118.2(10) . . y
C9 C8 C11 124.3(10) . . y
C10 C9 C8 121.1(9) . . y
C9 C10 C5 121.4(9) . . y
C13 C11 C12 113.4(10) . . y
C13 C11 C8 112.5(9) . . y
C12 C11 C8 114.4(10) . . y
C14 N5 N2 109.1(7) . . y
C14 N5 B 128.6(7) . . y
N2 N5 B 122.3(7) . . y
N5 C14 C15 107.7(8) . . y
N5 C14 C17 124.0(9) . . y
C15 C14 C17 128.2(9) . . y
C14 C15 C16 107.1(9) . . y
N2 C16 C15 108.5(8) . . y
N2 C16 C18 123.1(9) . . y
C15 C16 C18 128.3(10) . . y
C19 C18 C23 117.0(9) . . y
C19 C18 C16 120.5(10) . . y
C23 C18 C16 122.5(9) . . y
C18 C19 C20 120.8(11) . . y
C21 C20 C19 122.8(13) . . y
C20 C21 C22 116.0(11) . . y
C20 C21 C24 123.9(15) . . y
C22 C21 C24 120.1(15) . . y
C23 C22 C21 121.8(11) . . y
C22 C23 C18 121.5(10) . . y
C25 C24 C26 129.9(14) . . y
C25 C24 C21 116.2(14) . . y
C26 C24 C21 113.5(13) . . y
C29 N6 N3 108.2(7) . . y
C29 N6 B 131.6(7) . . y
N3 N6 B 119.8(6) . . y
N3 C27 C28 107.9(8) . . y
N3 C27 C30 123.0(8) . . y
C28 C27 C30 129.1(9) . . y
C29 C28 C27 107.7(8) . . y
N6 C29 C28 107.0(7) . . y
N6 C29 C31 124.7(8) . . y
C28 C29 C31 128.2(8) . . y
C32 C31 C36 118.6(8) . . y
C32 C31 C29 123.0(8) . . y
C36 C31 C29 118.3(9) . . y
C31 C32 C33 120.2(9) . . y
C34 C33 C32 121.2(9) . . y
C35 C34 C33 117.7(9) . . y
C35 C34 C37 122.7(11) . . y
C33 C34 C37 119.5(11) . . y
C34 C35 C36 122.0(10) . . y
C35 C36 C31 120.2(9) . . y
C38 C37 C39 129.0(14) . . y
C38 C37 C34 119.6(15) . . y
C39 C37 C34 110.2(13) . . y
N5 B N6 108.7(7) . . y
N5 B N4 108.7(7) . . y
N6 B N4 109.4(7) . . y
C45 C40 C41 124.6(23) . . y
C40 C41 C42 113.3(23) . . y
C43 C42 C41 122.8(27) . . y
C44 C43 C42 117.8(23) . . y
C45 C44 C43 122.5(19) . . y
C44 C45 C40 118.8(19) . . y

loop_
_geom_bond_atom_site_label_1
_geom_bond_atom_site_label_2
_geom_bond_distance
_geom_bond_site_symmetry_2
_geom_bond_publ_flag
Zn N1 2.037(7) . y
Zn N3 2.058(7) . y
Zn N2 2.070(7) . y
Zn S 2.209(3) . y
N1 C3 1.353(9) . y
N1 N4 1.382(8) . y
N2 C16 1.346(10) . y
N2 N5 1.367(8) . y
N3 C27 1.328(10) . y
N3 N6 1.379(8) . y
N4 C1 1.346(9) . y
N4 B 1.544(11) . y
C1 C2 1.371(10) . y
C1 C4 1.488(10) . y
C2 C3 1.378(10) . y
C3 C5 1.478(11) . y
C5 C10 1.383(11) . y
C5 C6 1.388(11) . y
C6 C7 1.396(11) . y
C7 C8 1.367(12) . y
C8 C9 1.386(12) . y
C8 C11 1.516(11) . y
C9 C10 1.379(11) . y
C11 C13 1.468(13) . y
C11 C12 1.477(13) . y
N5 C14 1.353(10) . y
N5 B 1.535(11) . y
C14 C15 1.370(12) . y
C14 C17 1.501(11) . y
C15 C16 1.386(11) . y
C16 C18 1.456(12) . y
C18 C19 1.375(12) . y
C18 C23 1.386(12) . y
C19 C20 1.381(14) . y
C20 C21 1.38(2) . y
C21 C22 1.381(15) . y
C21 C24 1.53(2) . y
C22 C23 1.379(13) . y
C24 C25 1.35(2) . y
C24 C26 1.38(2) . y
N6 C29 1.373(9) . y
N6 B 1.539(11) . y
C27 C28 1.402(11) . y
C27 C30 1.485(11) . y
C28 C29 1.377(11) . y
C29 C31 1.472(11) . y
C31 C32 1.371(11) . y
C31 C36 1.387(11) . y
C32 C33 1.384(11) . y
C33 C34 1.382(12) . y
C34 C35 1.361(12) . y
C34 C37 1.548(14) . y
C35 C36 1.370(12) . y
C37 C38 1.27(2) . y
C37 C39 1.44(2) . y
C40 C45 1.32(2) . y
C40 C41 1.33(3) . y
C41 C42 1.37(3) . y
C42 C43 1.34(3) . y
C43 C44 1.31(2) . y
C44 C45 1.28(2) . y

loop_
_cod_changelog_entry_id
_cod_changelog_entry_author
_cod_changelog_entry_date
_cod_changelog_entry_text
1 'Vaitkus, Antanas' 2024-11-15T14:40:08+02:00
;
 Removed multiple data items that had the 'Y' placeholder value.
;
